data_1503814
loop_
_publ_author_name
'Van Rossom, Wim'
'Ovaere, Margriet'
'Van Meervelt, Luc'
'Dehaen, Wim'
'Maes, Wouter'

_publ_section_title
;
 Efficient fragment coupling approaches toward large oxacalix[n]arenes (n
 = 6, 8).
;
_journal_issue 8
_journal_name_full 'Organic letters'
_journal_page_first 1681
_journal_page_last 1684
_journal_paper_doi 10.1021/ol900116h
_journal_volume 11
_journal_year 2009
_chemical_formula_moiety 'C68 H48 N8 O8'
_chemical_formula_sum 'C68 H48 N8 O8'
_chemical_formula_weight 1105.14
_chemical_name_systematic
; 
 ? 
;
_space_group_IT_number 2
_symmetry_cell_setting triclinic
_symmetry_space_group_name_Hall '-P 1'
_symmetry_space_group_name_H-M 'P -1'
_atom_sites_solution_hydrogens geom
_atom_sites_solution_primary direct
_atom_sites_solution_secondary difmap
_audit_creation_method SHELXL-97
_cell_angle_alpha 96.919(7)
_cell_angle_beta 104.689(7)
_cell_angle_gamma 91.598(8)
_cell_formula_units_Z 1
_cell_length_a 10.2187(11)
_cell_length_b 10.7224(12)
_cell_length_c 12.9364(13)
_cell_measurement_reflns_used 1215
_cell_measurement_temperature 100(2)
_cell_measurement_theta_max 71.30
_cell_measurement_theta_min 3.56
_cell_volume 1358.6(3)
_computing_cell_refinement 'Bruker SAINT'
_computing_data_collection 'Bruker SMART'
_computing_data_reduction 'Bruker SAINT'
_computing_molecular_graphics Pluton
_computing_publication_material Platon
_computing_structure_refinement 'SHELXL-97 (Sheldrick, 1997)'
_computing_structure_solution 'SHELXS-97 (Sheldrick, 1990)'
_diffrn_ambient_temperature 100(2)
_diffrn_measured_fraction_theta_full 0.983
_diffrn_measured_fraction_theta_max 0.983
_diffrn_measurement_device_type 'SMART 6000'
_diffrn_measurement_method '\w and \f scans'
_diffrn_radiation_monochromator 'crossed Goebel mirrors'
_diffrn_radiation_source 'fine-focus sealed tube'
_diffrn_radiation_type CuK\a
_diffrn_radiation_wavelength 1.54178
_diffrn_reflns_av_R_equivalents 0.0818
_diffrn_reflns_av_sigmaI/netI 0.1061
_diffrn_reflns_limit_h_max 12
_diffrn_reflns_limit_h_min -12
_diffrn_reflns_limit_k_max 13
_diffrn_reflns_limit_k_min -13
_diffrn_reflns_limit_l_max 15
_diffrn_reflns_limit_l_min -15
_diffrn_reflns_number 23684
_diffrn_reflns_theta_full 71.30
_diffrn_reflns_theta_max 71.30
_diffrn_reflns_theta_min 3.56
_exptl_absorpt_coefficient_mu 0.733
_exptl_absorpt_correction_T_max 0.929
_exptl_absorpt_correction_T_min 0.729
_exptl_absorpt_correction_type multi-scan
_exptl_absorpt_process_details SADABS
_exptl_crystal_colour transparent
_exptl_crystal_density_diffrn 1.351
_exptl_crystal_density_method 'not measured'
_exptl_crystal_description plate
_exptl_crystal_F_000 576
_exptl_crystal_size_max 0.3
_exptl_crystal_size_mid 0.24
_exptl_crystal_size_min 0.1
_refine_diff_density_max 0.292
_refine_diff_density_min -0.269
_refine_diff_density_rms 0.056
_refine_ls_extinction_method none
_refine_ls_goodness_of_fit_ref 1.050
_refine_ls_hydrogen_treatment constr
_refine_ls_matrix_type full
_refine_ls_number_parameters 381
_refine_ls_number_reflns 5186
_refine_ls_number_restraints 0
_refine_ls_restrained_S_all 1.050
_refine_ls_R_factor_all 0.0672
_refine_ls_R_factor_gt 0.0514
_refine_ls_shift/su_max 0.000
_refine_ls_shift/su_mean 0.000
_refine_ls_structure_factor_coef Fsqd
_refine_ls_weighting_details 'calc w=1/[\s^2^(Fo^2^)+(0.0000P)^2^+0.3014P] where P=(Fo^2^+2Fc^2^)/3'
_refine_ls_weighting_scheme calc
_refine_ls_wR_factor_gt 0.1273
_refine_ls_wR_factor_ref 0.1387
_reflns_number_gt 4046
_reflns_number_total 5186
_reflns_threshold_expression >2sigma(I)
_cod_data_source_file ol900116h_si_002.cif
_cod_data_source_block wim57
_cod_database_code 1503814

loop_
_symmetry_equiv_pos_as_xyz
'x, y, z'
'-x, -y, -z'

loop_
_atom_site_label
_atom_site_type_symbol
_atom_site_fract_x
_atom_site_fract_y
_atom_site_fract_z
_atom_site_U_iso_or_equiv
_atom_site_adp_type
_atom_site_occupancy
_atom_site_symmetry_multiplicity
_atom_site_calc_flag
_atom_site_refinement_flags
C1 C 0.2210(2) 0.40460(17) 0.52878(16) 0.0262(4) Uani 1 1 d .
H1 H 0.2767 0.3776 0.4828 0.031 Uiso 1 1 calc R
C2 C 0.1532(2) 0.31619(18) 0.56999(17) 0.0296(4) Uani 1 1 d .
H2 H 0.1641 0.2291 0.5529 0.036 Uiso 1 1 calc R
C3 C 0.0700(2) 0.35444(19) 0.63572(17) 0.0306(5) Uani 1 1 d .
H3 H 0.0238 0.2938 0.6637 0.037 Uiso 1 1 calc R
C4 C 0.0543(2) 0.48165(19) 0.66059(16) 0.0277(4) Uani 1 1 d .
H4 H -0.0043 0.5079 0.7044 0.033 Uiso 1 1 calc R
C5 C 0.12365(19) 0.57097(17) 0.62193(15) 0.0234(4) Uani 1 1 d .
H5 H 0.1143 0.6580 0.6410 0.028 Uiso 1 1 calc R
C6 C 0.20720(19) 0.53301(17) 0.55488(14) 0.0212(4) Uani 1 1 d .
C7 C 0.27884(18) 0.62867(16) 0.51191(14) 0.0200(4) Uani 1 1 d .
N8 N 0.27932(15) 0.74863(14) 0.55521(12) 0.0203(3) Uani 1 1 d .
C9 C 0.34923(18) 0.83210(16) 0.51855(14) 0.0195(4) Uani 1 1 d .
C10 C 0.41761(19) 0.80214(17) 0.44088(15) 0.0219(4) Uani 1 1 d .
H10 H 0.4685 0.8632 0.4173 0.026 Uiso 1 1 calc R
C11 C 0.40622(18) 0.67558(17) 0.39980(14) 0.0202(4) Uani 1 1 d .
N12 N 0.33849(16) 0.58811(14) 0.43371(12) 0.0217(3) Uani 1 1 d .
O13 O 0.46746(14) 0.64780(12) 0.31894(11) 0.0247(3) Uani 1 1 d .
O14 O 0.35696(13) 0.95587(11) 0.56079(10) 0.0225(3) Uani 1 1 d .
C15 C 0.2876(2) 0.99278(16) 0.63851(15) 0.0213(4) Uani 1 1 d .
C16 C 0.1471(2) 0.97637(16) 0.61485(15) 0.0218(4) Uani 1 1 d .
H16 H 0.0956 0.9334 0.5476 0.026 Uiso 1 1 calc R
C17 C 0.0857(2) 1.02488(16) 0.69282(16) 0.0238(4) Uani 1 1 d .
C18 C 0.1583(2) 1.08947(17) 0.79149(15) 0.0259(4) Uani 1 1 d .
H18 H 0.1124 1.1240 0.8426 0.031 Uiso 1 1 calc R
C19 C 0.2989(2) 1.10286(17) 0.81435(16) 0.0267(4) Uani 1 1 d .
C20 C 0.3625(2) 1.05457(17) 0.73666(16) 0.0248(4) Uani 1 1 d .
H20 H 0.4584 1.0640 0.7510 0.030 Uiso 1 1 calc R
C21 C 0.3808(2) 1.1635(2) 0.92394(17) 0.0352(5) Uani 1 1 d .
H21A H 0.4065 1.0986 0.9713 0.053 Uiso 1 1 calc R
H21B H 0.3265 1.2239 0.9550 0.053 Uiso 1 1 calc R
H21C H 0.4628 1.2074 0.9166 0.053 Uiso 1 1 calc R
O22 O -0.05716(14) 1.00977(12) 0.66642(11) 0.0263(3) Uani 1 1 d .
C23 C -0.1135(2) 0.93848(16) 0.72552(15) 0.0228(4) Uani 1 1 d .
C24 C -0.2534(2) 0.91283(17) 0.69271(15) 0.0238(4) Uani 1 1 d .
H24 H -0.3097 0.9444 0.6323 0.029 Uiso 1 1 calc R
C25 C -0.30353(19) 0.83767(16) 0.75535(15) 0.0211(4) Uani 1 1 d .
N26 N -0.22777(16) 0.79463(14) 0.84204(12) 0.0223(3) Uani 1 1 d .
C27 C -0.09498(19) 0.82682(16) 0.86574(15) 0.0208(4) Uani 1 1 d .
N28 N -0.03397(16) 0.89630(14) 0.81035(13) 0.0235(3) Uani 1 1 d .
C29 C -0.0084(2) 0.78354(17) 0.96373(15) 0.0236(4) Uani 1 1 d .
C30 C -0.0516(2) 0.67998(19) 1.00454(16) 0.0285(4) Uani 1 1 d .
H30 H -0.1363 0.6364 0.9690 0.034 Uiso 1 1 calc R
C31 C 0.0288(2) 0.6400(2) 1.09715(17) 0.0351(5) Uani 1 1 d .
H31 H -0.0001 0.5685 1.1243 0.042 Uiso 1 1 calc R
C32 C 0.1513(2) 0.7050(2) 1.14952(17) 0.0383(5) Uani 1 1 d .
H32 H 0.2057 0.6786 1.2133 0.046 Uiso 1 1 calc R
C33 C 0.1946(2) 0.8075(2) 1.10991(18) 0.0350(5) Uani 1 1 d .
H33 H 0.2785 0.8516 1.1469 0.042 Uiso 1 1 calc R
C34 C 0.1168(2) 0.84727(19) 1.01625(17) 0.0287(4) Uani 1 1 d .
H34 H 0.1482 0.9169 0.9882 0.034 Uiso 1 1 calc R
O35 O -0.43971(13) 0.80974(12) 0.72947(11) 0.0243(3) Uani 1 1 d .
C36 C -0.48135(18) 0.69401(17) 0.75613(15) 0.0221(4) Uani 1 1 d .
C37 C -0.44157(19) 0.58544(17) 0.70557(15) 0.0226(4) Uani 1 1 d .
H37 H -0.3836 0.5890 0.6589 0.027 Uiso 1 1 calc R
C38 C -0.49032(19) 0.47167(17) 0.72623(15) 0.0216(4) Uani 1 1 d .
C39 C -0.57267(19) 0.46754(18) 0.79653(15) 0.0244(4) Uani 1 1 d .
H39 H -0.6034 0.3884 0.8106 0.029 Uiso 1 1 calc R
C40 C -0.6105(2) 0.57747(18) 0.84631(15) 0.0256(4) Uani 1 1 d .
C41 C -0.56443(19) 0.69322(18) 0.82423(15) 0.0246(4) Uani 1 1 d .
H41 H -0.5904 0.7700 0.8560 0.030 Uiso 1 1 calc R
C42 C -0.6999(2) 0.5718(2) 0.92228(18) 0.0347(5) Uani 1 1 d .
H42A H -0.7422 0.4866 0.9128 0.052 Uiso 1 1 calc R
H42B H -0.7704 0.6320 0.9067 0.052 Uiso 1 1 calc R
H42C H -0.6451 0.5931 0.9968 0.052 Uiso 1 1 calc R

loop_
_atom_site_aniso_label
_atom_site_aniso_U_11
_atom_site_aniso_U_22
_atom_site_aniso_U_33
_atom_site_aniso_U_23
_atom_site_aniso_U_13
_atom_site_aniso_U_12
C1 0.0261(10) 0.0233(9) 0.0293(10) 0.0071(7) 0.0056(8) 0.0025(7)
C2 0.0291(10) 0.0231(9) 0.0361(11) 0.0120(8) 0.0038(9) 0.0005(8)
C3 0.0296(10) 0.0306(10) 0.0319(11) 0.0154(8) 0.0037(8) -0.0038(8)
C4 0.0250(10) 0.0359(10) 0.0235(9) 0.0119(8) 0.0049(8) 0.0003(8)
C5 0.0230(9) 0.0251(9) 0.0209(9) 0.0062(7) 0.0021(7) 0.0004(7)
C6 0.0208(9) 0.0226(8) 0.0184(8) 0.0057(6) 0.0009(7) 0.0000(7)
C7 0.0180(8) 0.0218(8) 0.0187(8) 0.0056(6) 0.0007(7) 0.0007(7)
N8 0.0213(8) 0.0200(7) 0.0194(7) 0.0035(5) 0.0048(6) -0.0002(6)
C9 0.0182(8) 0.0199(8) 0.0189(8) 0.0037(6) 0.0014(7) 0.0006(7)
C10 0.0207(9) 0.0227(8) 0.0223(9) 0.0045(7) 0.0053(7) -0.0019(7)
C11 0.0188(8) 0.0241(9) 0.0183(8) 0.0038(7) 0.0053(7) 0.0018(7)
N12 0.0226(8) 0.0211(7) 0.0215(8) 0.0048(6) 0.0050(6) 0.0007(6)
O13 0.0288(7) 0.0215(6) 0.0273(7) 0.0026(5) 0.0141(6) -0.0002(5)
O14 0.0257(7) 0.0180(6) 0.0253(6) 0.0017(5) 0.0105(5) -0.0019(5)
C15 0.0274(10) 0.0176(8) 0.0215(9) 0.0060(6) 0.0092(7) 0.0017(7)
C16 0.0264(10) 0.0185(8) 0.0202(8) 0.0049(6) 0.0048(7) -0.0002(7)
C17 0.0253(10) 0.0198(8) 0.0276(10) 0.0079(7) 0.0071(8) 0.0028(7)
C18 0.0339(11) 0.0215(8) 0.0254(9) 0.0040(7) 0.0129(8) 0.0016(8)
C19 0.0352(11) 0.0210(8) 0.0235(9) 0.0027(7) 0.0077(8) -0.0032(8)
C20 0.0239(9) 0.0236(9) 0.0267(9) 0.0044(7) 0.0061(8) -0.0027(7)
C21 0.0415(12) 0.0358(11) 0.0265(10) -0.0017(8) 0.0095(9) -0.0070(9)
O22 0.0242(7) 0.0298(7) 0.0282(7) 0.0113(5) 0.0091(6) 0.0044(5)
C23 0.0265(10) 0.0193(8) 0.0236(9) 0.0039(7) 0.0077(8) 0.0025(7)
C24 0.0260(10) 0.0237(8) 0.0207(9) 0.0033(7) 0.0039(7) 0.0047(7)
C25 0.0196(9) 0.0182(8) 0.0233(9) -0.0016(6) 0.0033(7) 0.0018(7)
N26 0.0239(8) 0.0213(7) 0.0213(8) 0.0023(6) 0.0054(6) 0.0007(6)
C27 0.0224(9) 0.0190(8) 0.0210(9) 0.0010(6) 0.0060(7) 0.0019(7)
N28 0.0229(8) 0.0230(7) 0.0247(8) 0.0044(6) 0.0059(6) 0.0013(6)
C29 0.0250(10) 0.0262(9) 0.0193(9) 0.0016(7) 0.0055(8) 0.0049(7)
C30 0.0290(10) 0.0333(10) 0.0231(10) 0.0046(8) 0.0057(8) 0.0034(8)
C31 0.0419(12) 0.0414(11) 0.0264(10) 0.0127(8) 0.0118(9) 0.0116(10)
C32 0.0394(12) 0.0520(13) 0.0221(10) 0.0065(9) 0.0026(9) 0.0198(10)
C33 0.0255(10) 0.0421(11) 0.0295(11) -0.0062(9) -0.0028(9) 0.0068(9)
C34 0.0257(10) 0.0290(9) 0.0288(10) -0.0003(8) 0.0041(8) 0.0033(8)
O35 0.0213(7) 0.0216(6) 0.0278(7) 0.0037(5) 0.0025(5) 0.0000(5)
C36 0.0189(9) 0.0232(9) 0.0202(9) 0.0029(7) -0.0021(7) 0.0006(7)
C37 0.0206(9) 0.0254(9) 0.0202(9) 0.0018(7) 0.0031(7) 0.0015(7)
C38 0.0213(9) 0.0225(9) 0.0202(8) 0.0016(7) 0.0040(7) 0.0018(7)
C39 0.0234(9) 0.0255(9) 0.0240(9) 0.0040(7) 0.0054(8) -0.0013(7)
C40 0.0220(9) 0.0323(10) 0.0210(9) 0.0020(7) 0.0035(8) 0.0010(8)
C41 0.0227(9) 0.0273(9) 0.0209(9) -0.0022(7) 0.0025(7) 0.0033(7)
C42 0.0372(12) 0.0374(11) 0.0328(11) 0.0002(8) 0.0171(9) 0.0013(9)

loop_
_atom_type_symbol
_atom_type_description
_atom_type_scat_dispersion_real
_atom_type_scat_dispersion_imag
_atom_type_scat_source
C C 0.0181 0.0091 'International Tables Vol C Tables 4.2.6.8 and 6.1.1.4'
H H 0.0000 0.0000 'International Tables Vol C Tables 4.2.6.8 and 6.1.1.4'
N N 0.0311 0.0180 'International Tables Vol C Tables 4.2.6.8 and 6.1.1.4'
O O 0.0492 0.0322 'International Tables Vol C Tables 4.2.6.8 and 6.1.1.4'

loop_
_geom_angle_atom_site_label_1
_geom_angle_atom_site_label_2
_geom_angle_atom_site_label_3
_geom_angle
_geom_angle_site_symmetry_3
C2 C1 C6 120.2(2) .
C2 C1 H1 119.9 .
C6 C1 H1 119.9 .
C3 C2 C1 120.38(19) .
C3 C2 H2 119.8 .
C1 C2 H2 119.8 .
C2 C3 C4 119.71(18) .
C2 C3 H3 120.1 .
C4 C3 H3 120.1 .
C3 C4 C5 120.5(2) .
C3 C4 H4 119.8 .
C5 C4 H4 119.8 .
C4 C5 C6 120.10(18) .
C4 C5 H5 119.9 .
C6 C5 H5 119.9 .
C1 C6 C5 119.13(17) .
C1 C6 C7 120.94(18) .
C5 C6 C7 119.93(16) .
N8 C7 N12 125.47(16) .
N8 C7 C6 116.92(17) .
N12 C7 C6 117.61(16) .
C9 N8 C7 115.77(16) .
N8 C9 O14 119.09(17) .
N8 C9 C10 124.32(16) .
O14 C9 C10 116.58(16) .
C9 C10 C11 114.59(17) .
C9 C10 H10 122.7 .
C11 C10 H10 122.7 .
N12 C11 O13 122.05(16) .
N12 C11 C10 123.66(18) .
O13 C11 C10 114.26(16) .
C11 N12 C7 116.13(15) .
C11 O13 C38 126.89(14) 2_566
C9 O14 C15 119.37(14) .
C20 C15 C16 121.34(18) .
C20 C15 O14 117.54(17) .
C16 C15 O14 120.95(16) .
C17 C16 C15 117.26(17) .
C17 C16 H16 121.4 .
C15 C16 H16 121.4 .
C16 C17 C18 122.65(18) .
C16 C17 O22 116.44(16) .
C18 C17 O22 120.88(18) .
C19 C18 C17 119.20(19) .
C19 C18 H18 120.4 .
C17 C18 H18 120.4 .
C20 C19 C18 118.94(17) .
C20 C19 C21 120.68(19) .
C18 C19 C21 120.31(19) .
C15 C20 C19 120.59(18) .
C15 C20 H20 119.7 .
C19 C20 H20 119.7 .
C19 C21 H21A 109.5 .
C19 C21 H21B 109.5 .
H21A C21 H21B 109.5 .
C19 C21 H21C 109.5 .
H21A C21 H21C 109.5 .
H21B C21 H21C 109.5 .
C23 O22 C17 117.57(14) .
N28 C23 O22 119.00(17) .
N28 C23 C24 123.40(18) .
O22 C23 C24 117.59(16) .
C25 C24 C23 114.47(17) .
C25 C24 H24 122.8 .
C23 C24 H24 122.8 .
N26 C25 O35 117.68(17) .
N26 C25 C24 124.18(17) .
O35 C25 C24 118.08(16) .
C25 N26 C27 115.57(16) .
N28 C27 N26 125.92(17) .
N28 C27 C29 117.19(16) .
N26 C27 C29 116.88(17) .
C23 N28 C27 116.44(16) .
C30 C29 C34 119.64(18) .
C30 C29 C27 120.16(17) .
C34 C29 C27 120.20(18) .
C29 C30 C31 120.3(2) .
C29 C30 H30 119.9 .
C31 C30 H30 119.9 .
C32 C31 C30 119.6(2) .
C32 C31 H31 120.2 .
C30 C31 H31 120.2 .
C33 C32 C31 120.48(19) .
C33 C32 H32 119.8 .
C31 C32 H32 119.8 .
C32 C33 C34 120.7(2) .
C32 C33 H33 119.7 .
C34 C33 H33 119.7 .
C33 C34 C29 119.3(2) .
C33 C34 H34 120.4 .
C29 C34 H34 120.4 .
C25 O35 C36 116.09(14) .
C41 C36 C37 123.43(18) .
C41 C36 O35 119.37(17) .
C37 C36 O35 117.08(18) .
C38 C37 C36 116.96(18) .
C38 C37 H37 121.5 .
C36 C37 H37 121.5 .
C37 C38 C39 121.06(17) .
C37 C38 O13 126.41(18) 2_566
C39 C38 O13 112.52(16) 2_566
C40 C39 C38 120.79(17) .
C40 C39 H39 119.6 .
C38 C39 H39 119.6 .
C39 C40 C41 118.74(19) .
C39 C40 C42 120.31(18) .
C41 C40 C42 120.95(18) .
C36 C41 C40 118.99(18) .
C36 C41 H41 120.5 .
C40 C41 H41 120.5 .
C40 C42 H42A 109.5 .
C40 C42 H42B 109.5 .
H42A C42 H42B 109.5 .
C40 C42 H42C 109.5 .
H42A C42 H42C 109.5 .
H42B C42 H42C 109.5 .

loop_
_geom_bond_atom_site_label_1
_geom_bond_atom_site_label_2
_geom_bond_distance
_geom_bond_site_symmetry_2
C1 C2 1.391(3) .
C1 C6 1.397(3) .
C1 H1 0.9500 .
C2 C3 1.385(3) .
C2 H2 0.9500 .
C3 C4 1.386(3) .
C3 H3 0.9500 .
C4 C5 1.388(3) .
C4 H4 0.9500 .
C5 C6 1.399(3) .
C5 H5 0.9500 .
C6 C7 1.483(3) .
C7 N8 1.339(2) .
C7 N12 1.344(3) .
N8 C9 1.332(2) .
C9 O14 1.365(2) .
C9 C10 1.375(3) .
C10 C11 1.387(3) .
C10 H10 0.9500 .
C11 N12 1.330(2) .
C11 O13 1.357(2) .
O13 C38 1.394(2) 2_566
O14 C15 1.397(2) .
C15 C20 1.383(3) .
C15 C16 1.392(3) .
C16 C17 1.376(3) .
C16 H16 0.9500 .
C17 C18 1.392(3) .
C17 O22 1.413(2) .
C18 C19 1.391(3) .
C18 H18 0.9500 .
C19 C20 1.388(3) .
C19 C21 1.510(3) .
C20 H20 0.9500 .
C21 H21A 0.9800 .
C21 H21B 0.9800 .
C21 H21C 0.9800 .
O22 C23 1.356(2) .
C23 N28 1.326(2) .
C23 C24 1.393(3) .
C24 C25 1.383(3) .
C24 H24 0.9500 .
C25 N26 1.332(2) .
C25 O35 1.362(2) .
N26 C27 1.339(3) .
C27 N28 1.337(3) .
C27 C29 1.484(3) .
C29 C30 1.392(3) .
C29 C34 1.401(3) .
C30 C31 1.392(3) .
C30 H30 0.9500 .
C31 C32 1.385(4) .
C31 H31 0.9500 .
C32 C33 1.374(4) .
C32 H32 0.9500 .
C33 C34 1.392(3) .
C33 H33 0.9500 .
C34 H34 0.9500 .
O35 C36 1.410(2) .
C36 C41 1.370(3) .
C36 C37 1.388(3) .
C37 C38 1.386(3) .
C37 H37 0.9500 .
C38 C39 1.390(3) .
C38 O13 1.394(2) 2_566
C39 C40 1.386(3) .
C39 H39 0.9500 .
C40 C41 1.402(3) .
C40 C42 1.507(3) .
C41 H41 0.9500 .
C42 H42A 0.9800 .
C42 H42B 0.9800 .
C42 H42C 0.9800 .
